data_2233354
loop_
_publ_author_name
'Jia, Hong-sheng'

_publ_section_title
;
 4-Isopropylamino-3-nitrobenzonitrile
;
_journal_coeditor_code ZS2168
_journal_issue 1
_journal_name_full 'Acta Crystallographica Section E'
_journal_page_first o183
_journal_paper_doi 10.1107/S1600536811051737
_journal_volume 68
_journal_year 2012
_chemical_formula_iupac 'C10 H11 N3 O2'
_chemical_formula_moiety 'C10 H11 N3 O2'
_chemical_formula_sum 'C10 H11 N3 O2'
_chemical_formula_weight 205.22
_chemical_name_systematic
;
4-Isopropylamino-3-nitrobenzonitrile
;
_space_group_IT_number 14
_symmetry_cell_setting monoclinic
_symmetry_space_group_name_Hall '-P 2yn'
_symmetry_space_group_name_H-M 'P 1 21/n 1'
_atom_sites_solution_hydrogens geom
_atom_sites_solution_primary direct
_atom_sites_solution_secondary difmap
_audit_creation_method SHELXL-97
_cell_angle_alpha 90.00
_cell_angle_beta 105.74(3)
_cell_angle_gamma 90.00
_cell_formula_units_Z 4
_cell_length_a 6.6640(13)
_cell_length_b 20.678(4)
_cell_length_c 7.8900(16)
_cell_measurement_reflns_used 25
_cell_measurement_temperature 293(2)
_cell_measurement_theta_max 13
_cell_measurement_theta_min 9
_cell_volume 1046.5(4)
_computing_cell_refinement 'CAD-4 Software (Enraf--Nonius, 1994)'
_computing_data_collection 'CAD-4 Software (Enraf--Nonius, 1994)'
_computing_data_reduction 'XCAD4 (Harms & Wocadlo, 1995)'
_computing_molecular_graphics 'PLATON (Spek, 2009)'
_computing_publication_material 'SHELXL97 (Sheldrick, 2008'
_computing_structure_refinement 'SHELXL97 (Sheldrick, 2008)'
_computing_structure_solution 'SHELXS97 (Sheldrick, 2008)'
_diffrn_ambient_temperature 293(2)
_diffrn_measured_fraction_theta_full 1.000
_diffrn_measured_fraction_theta_max 1.000
_diffrn_measurement_device_type 'Enraf--Nonius CAD-4 four-circle'
_diffrn_measurement_method \w/2\q
_diffrn_radiation_monochromator graphite
_diffrn_radiation_source 'fine-focus sealed tube'
_diffrn_radiation_type MoK\a
_diffrn_radiation_wavelength 0.71073
_diffrn_reflns_av_R_equivalents 0.0201
_diffrn_reflns_av_sigmaI/netI 0.0376
_diffrn_reflns_limit_h_max 8
_diffrn_reflns_limit_h_min 0
_diffrn_reflns_limit_k_max 24
_diffrn_reflns_limit_k_min -6
_diffrn_reflns_limit_l_max 9
_diffrn_reflns_limit_l_min -9
_diffrn_reflns_number 2821
_diffrn_reflns_theta_full 25.37
_diffrn_reflns_theta_max 25.37
_diffrn_reflns_theta_min 1.97
_diffrn_standards_decay_% 1
_diffrn_standards_interval_count 200
_diffrn_standards_interval_time 2
_diffrn_standards_number 3
_exptl_absorpt_coefficient_mu 0.094
_exptl_absorpt_correction_T_max 0.9907
_exptl_absorpt_correction_T_min 0.9815
_exptl_absorpt_correction_type psi-scan
_exptl_absorpt_process_details '(North <i>et al.</i>, 1968)'
_exptl_crystal_colour yellow
_exptl_crystal_density_diffrn 1.303
_exptl_crystal_density_method 'not measured'
_exptl_crystal_description block
_exptl_crystal_F_000 432
_exptl_crystal_size_max 0.20
_exptl_crystal_size_mid 0.10
_exptl_crystal_size_min 0.10
_refine_diff_density_max 0.199
_refine_diff_density_min -0.166
_refine_ls_extinction_coef 0.038(8)
_refine_ls_extinction_expression Fc^*^=kFc[1+0.001xFc^2^\l^3^/sin(2\q)]^-1/4^
_refine_ls_extinction_method 'SHELXL97 (Sheldrick, 2008)'
_refine_ls_goodness_of_fit_ref 1.002
_refine_ls_hydrogen_treatment constr
_refine_ls_matrix_type full
_refine_ls_number_parameters 137
_refine_ls_number_reflns 1926
_refine_ls_number_restraints 0
_refine_ls_restrained_S_all 1.002
_refine_ls_R_factor_all 0.0919
_refine_ls_R_factor_gt 0.0502
_refine_ls_shift/su_max 0.000
_refine_ls_shift/su_mean 0.000
_refine_ls_structure_factor_coef Fsqd
_refine_ls_weighting_details 'calc w=1/[\s^2^(Fo^2^)+(0.100P)^2^+0.0400P] where P=(Fo^2^+2Fc^2^)/3'
_refine_ls_weighting_scheme calc
_refine_ls_wR_factor_gt 0.1391
_refine_ls_wR_factor_ref 0.1696
_reflns_number_gt 1228
_reflns_number_total 1926
_reflns_threshold_expression I>2\s(I)
_cod_data_source_file zs2168.cif
_cod_data_source_block I
_cod_original_sg_symbol_H-M 'P 21/n'
_cod_database_code 2233354
_cod_database_fobs_code 2233354

loop_
_symmetry_equiv_pos_as_xyz
'x, y, z'
'-x+1/2, y+1/2, -z+1/2'
'-x, -y, -z'
'x-1/2, -y-1/2, z-1/2'

loop_
_atom_site_type_symbol
_atom_site_label
_atom_site_fract_x
_atom_site_fract_y
_atom_site_fract_z
_atom_site_U_iso_or_equiv
_atom_site_adp_type
_atom_site_calc_flag
_atom_site_refinement_flags
_atom_site_occupancy
_atom_site_symmetry_multiplicity
C C1 0.3856(4) 0.06884(12) 0.1995(3) 0.0484(6) Uani d . 1 1
H H1A 0.3429 0.0582 0.0805 0.058 Uiso calc R 1 1
O O1 0.6054(3) 0.10761(14) -0.0153(2) 0.1029(10) Uani d . 1 1
N N1 -0.0699(4) -0.01652(13) 0.2024(3) 0.0764(8) Uani d . 1 1
O O2 0.8456(3) 0.15107(10) 0.1884(2) 0.0683(6) Uani d . 1 1
N N2 0.6789(3) 0.12211(12) 0.1391(2) 0.0578(6) Uani d . 1 1
C C2 0.5671(3) 0.10375(11) 0.2650(3) 0.0440(6) Uani d . 1 1
N N3 0.8123(3) 0.15551(10) 0.5144(2) 0.0526(6) Uani d . 1 1
H H3A 0.8880 0.1652 0.4454 0.063 Uiso calc R 1 1
C C3 0.6395(3) 0.12144(11) 0.4461(3) 0.0427(6) Uani d . 1 1
C C4 0.5119(4) 0.10035(12) 0.5527(3) 0.0505(7) Uani d . 1 1
H H4A 0.5516 0.1107 0.6719 0.061 Uiso calc R 1 1
C C5 0.3355(4) 0.06600(12) 0.4889(3) 0.0532(7) Uani d . 1 1
H H5A 0.2576 0.0529 0.5644 0.064 Uiso calc R 1 1
C C6 0.2680(3) 0.04974(12) 0.3092(3) 0.0490(6) Uani d . 1 1
C C7 0.0803(4) 0.01312(14) 0.2466(3) 0.0582(7) Uani d . 1 1
C C8 0.8847(4) 0.17789(13) 0.6982(3) 0.0544(7) Uani d . 1 1
H H8A 0.8699 0.1422 0.7757 0.065 Uiso calc R 1 1
C C9 1.1128(5) 0.19404(18) 0.7342(4) 0.0861(10) Uani d . 1 1
H H9A 1.1873 0.1568 0.7113 0.129 Uiso calc R 1 1
H H9B 1.1666 0.2067 0.8551 0.129 Uiso calc R 1 1
H H9C 1.1300 0.2289 0.6591 0.129 Uiso calc R 1 1
C C10 0.7585(5) 0.23444(15) 0.7327(4) 0.0748(9) Uani d . 1 1
H H10A 0.6149 0.2219 0.7096 0.112 Uiso calc R 1 1
H H10B 0.7704 0.2697 0.6570 0.112 Uiso calc R 1 1
H H10C 0.8098 0.2476 0.8533 0.112 Uiso calc R 1 1

loop_
_atom_site_aniso_label
_atom_site_aniso_U_11
_atom_site_aniso_U_22
_atom_site_aniso_U_33
_atom_site_aniso_U_12
_atom_site_aniso_U_13
_atom_site_aniso_U_23
C1 0.0550(14) 0.0553(15) 0.0343(11) 0.0006(12) 0.0111(10) 0.0007(10)
O1 0.1008(16) 0.178(3) 0.0316(10) -0.0490(16) 0.0207(10) -0.0053(13)
N1 0.0729(16) 0.0899(19) 0.0677(15) -0.0259(15) 0.0211(12) -0.0044(14)
O2 0.0723(13) 0.0866(14) 0.0533(10) -0.0266(11) 0.0294(9) -0.0077(10)
N2 0.0632(14) 0.0774(16) 0.0359(11) -0.0117(12) 0.0185(9) 0.0019(10)
C2 0.0502(13) 0.0511(14) 0.0323(11) -0.0016(11) 0.0137(9) 0.0039(10)
N3 0.0573(12) 0.0644(13) 0.0384(10) -0.0135(11) 0.0168(9) -0.0083(9)
C3 0.0488(13) 0.0452(13) 0.0349(11) 0.0013(11) 0.0128(10) 0.0009(10)
C4 0.0603(15) 0.0625(16) 0.0313(11) -0.0063(13) 0.0167(10) -0.0043(11)
C5 0.0613(16) 0.0611(16) 0.0434(13) -0.0030(13) 0.0245(11) 0.0034(11)
C6 0.0484(14) 0.0523(15) 0.0464(13) -0.0027(12) 0.0133(11) 0.0008(11)
C7 0.0610(16) 0.0653(17) 0.0497(14) -0.0064(15) 0.0174(12) 0.0020(13)
C8 0.0634(16) 0.0613(16) 0.0371(12) -0.0052(13) 0.0112(11) -0.0126(11)
C9 0.073(2) 0.109(3) 0.074(2) -0.0228(19) 0.0156(16) -0.0385(19)
C10 0.090(2) 0.072(2) 0.0614(16) 0.0019(17) 0.0199(15) -0.0147(15)

loop_
_atom_type_symbol
_atom_type_description
_atom_type_scat_dispersion_real
_atom_type_scat_dispersion_imag
_atom_type_scat_source
C C 0.0033 0.0016 'International Tables Vol C Tables 4.2.6.8 and 6.1.1.4'
H H 0.0000 0.0000 'International Tables Vol C Tables 4.2.6.8 and 6.1.1.4'
N N 0.0061 0.0033 'International Tables Vol C Tables 4.2.6.8 and 6.1.1.4'
O O 0.0106 0.0060 'International Tables Vol C Tables 4.2.6.8 and 6.1.1.4'

loop_
_geom_angle_atom_site_label_1
_geom_angle_atom_site_label_2
_geom_angle_atom_site_label_3
_geom_angle
C6 C1 C2 120.3(2)
C6 C1 H1A 119.8
C2 C1 H1A 119.8
O1 N2 O2 121.3(2)
O1 N2 C2 118.7(2)
O2 N2 C2 120.05(18)
C1 C2 C3 122.2(2)
C1 C2 N2 116.20(19)
C3 C2 N2 121.6(2)
C3 N3 C8 125.47(19)
C3 N3 H3A 117.3
C8 N3 H3A 117.3
N3 C3 C4 120.94(19)
N3 C3 C2 124.1(2)
C4 C3 C2 114.9(2)
C5 C4 C3 122.9(2)
C5 C4 H4A 118.6
C3 C4 H4A 118.6
C4 C5 C6 120.7(2)
C4 C5 H5A 119.7
C6 C5 H5A 119.7
C1 C6 C5 119.0(2)
C1 C6 C7 122.0(2)
C5 C6 C7 119.0(2)
N1 C7 C6 177.7(3)
N3 C8 C9 107.4(2)
N3 C8 C10 111.8(2)
C9 C8 C10 112.2(2)
N3 C8 H8A 108.4
C9 C8 H8A 108.4
C10 C8 H8A 108.4
C8 C9 H9A 109.5
C8 C9 H9B 109.5
H9A C9 H9B 109.5
C8 C9 H9C 109.5
H9A C9 H9C 109.5
H9B C9 H9C 109.5
C8 C10 H10A 109.5
C8 C10 H10B 109.5
H10A C10 H10B 109.5
C8 C10 H10C 109.5
H10A C10 H10C 109.5
H10B C10 H10C 109.5

loop_
_geom_bond_atom_site_label_1
_geom_bond_atom_site_label_2
_geom_bond_distance
C1 C6 1.374(3)
C1 C2 1.383(3)
C1 H1A 0.9300
O1 N2 1.221(2)
N1 C7 1.144(3)
O2 N2 1.229(3)
N2 C2 1.445(3)
C2 C3 1.426(3)
N3 C3 1.333(3)
N3 C8 1.473(3)
N3 H3A 0.8600
C3 C4 1.417(3)
C4 C5 1.349(3)
C4 H4A 0.9300
C5 C6 1.407(3)
C5 H5A 0.9300
C6 C7 1.430(4)
C8 C9 1.506(4)
C8 C10 1.507(4)
C8 H8A 0.9800
C9 H9A 0.9600
C9 H9B 0.9600
C9 H9C 0.9600
C10 H10A 0.9600
C10 H10B 0.9600
C10 H10C 0.9600

loop_
_geom_hbond_atom_site_label_D
_geom_hbond_atom_site_label_H
_geom_hbond_atom_site_label_A
_geom_hbond_site_symmetry_A
_geom_hbond_distance_DH
_geom_hbond_distance_HA
_geom_hbond_distance_DA
_geom_hbond_angle_DHA
N3 H3A O2 . 0.8600 1.9900 2.643(2) 132.00
C1 H1A N1 3_555 0.9300 2.6100 3.469(3) 153.00
C4 H4A O1 1_556 0.9300 2.4000 3.298(3) 163.00
C5 H5A N1 3_556 0.9300 2.6000 3.529(4) 175.00

loop_
_geom_torsion_atom_site_label_1
_geom_torsion_atom_site_label_2
_geom_torsion_atom_site_label_3
_geom_torsion_atom_site_label_4
_geom_torsion
C6 C1 C2 C3 -0.2(4)
C6 C1 C2 N2 -179.4(2)
O1 N2 C2 C1 1.9(4)
O2 N2 C2 C1 -177.3(2)
O1 N2 C2 C3 -177.4(3)
O2 N2 C2 C3 3.5(4)
C8 N3 C3 C4 -3.4(4)
C8 N3 C3 C2 176.1(2)
C1 C2 C3 N3 -179.4(2)
N2 C2 C3 N3 -0.1(4)
C1 C2 C3 C4 0.2(3)
N2 C2 C3 C4 179.5(2)
N3 C3 C4 C5 179.8(2)
C2 C3 C4 C5 0.1(4)
C3 C4 C5 C6 -0.6(4)
C2 C1 C6 C5 -0.3(4)
C2 C1 C6 C7 -179.4(2)
C4 C5 C6 C1 0.6(4)
C4 C5 C6 C7 179.8(2)
C3 N3 C8 C9 161.5(3)
C3 N3 C8 C10 -75.0(3)

loop_
_cod_related_entry_id
_cod_related_entry_database
_cod_related_entry_code
1 ChemSpider 2073494
